data_7038189
loop_
_publ_author_name
'Jiang, Peng Gang'
'Zhang, Pan'
'Gong, Yun'
'Lin, Jian Hua'

_publ_section_title
;
 Photocurrent-generating properties of bulk and few-layered Cd(ii)
 coordination polymers based on a rigid dicarboxylate ligand.
;
_journal_issue 11
_journal_name_full 'Dalton transactions (Cambridge, England : 2003)'
_journal_page_first 4603
_journal_page_last 4613
_journal_paper_doi 10.1039/c6dt00271d
_journal_volume 45
_journal_year 2016
_chemical_formula_sum 'C69 H61 Cd3 N7 O16'
_chemical_formula_weight 1581.45
_chemical_name_systematic
; 
 ? 
;
_space_group_IT_number 14
_symmetry_cell_setting monoclinic
_symmetry_space_group_name_Hall '-P 2yn'
_symmetry_space_group_name_H-M 'P 1 21/n 1'
_atom_sites_solution_hydrogens geom
_atom_sites_solution_primary direct
_atom_sites_solution_secondary difmap
_audit_block_doi 10.5517/cc1j3y9w
_audit_creation_method SHELXL-97
_audit_update_record
;
2015-05-31 deposited with the CCDC.
2016-01-27 downloaded from the CCDC.
;
_cell_angle_alpha 90.00
_cell_angle_beta 100.648(2)
_cell_angle_gamma 90.00
_cell_formula_units_Z 2
_cell_length_a 11.8325(11)
_cell_length_b 14.5026(13)
_cell_length_c 21.1003(19)
_cell_measurement_reflns_used 4165
_cell_measurement_temperature 298(2)
_cell_measurement_theta_max 18.811
_cell_measurement_theta_min 2.415
_cell_volume 3558.5(6)
_computing_cell_refinement 'Bruker SMART'
_computing_data_collection 'Bruker SMART'
_computing_data_reduction 'Bruker SAINT'
_computing_molecular_graphics 'Bruker SHELXTL'
_computing_publication_material 'Bruker SHELXTL'
_computing_structure_refinement 'Bruker SHELXTL'
_computing_structure_solution 'Bruker SHELXTL'
_diffrn_ambient_temperature 298(2)
_diffrn_measured_fraction_theta_full 0.999
_diffrn_measured_fraction_theta_max 0.999
_diffrn_measurement_device_type 'CCD area detector'
_diffrn_measurement_method 'phi and omega scans'
_diffrn_radiation_monochromator graphite
_diffrn_radiation_source 'fine-focus sealed tube'
_diffrn_radiation_type MoK\a
_diffrn_radiation_wavelength 0.71073
_diffrn_reflns_av_R_equivalents 0.0855
_diffrn_reflns_av_sigmaI/netI 0.1196
_diffrn_reflns_limit_h_max 14
_diffrn_reflns_limit_h_min -14
_diffrn_reflns_limit_k_max 17
_diffrn_reflns_limit_k_min -17
_diffrn_reflns_limit_l_max 14
_diffrn_reflns_limit_l_min -25
_diffrn_reflns_number 17846
_diffrn_reflns_theta_full 25.02
_diffrn_reflns_theta_max 25.02
_diffrn_reflns_theta_min 2.16
_exptl_absorpt_coefficient_mu 0.957
_exptl_absorpt_correction_T_max 0.92
_exptl_absorpt_correction_T_min 0.80
_exptl_absorpt_correction_type multi-scan
_exptl_absorpt_process_details 'SADABS (Sheldrick, 1996)'
_exptl_crystal_colour colorless
_exptl_crystal_density_diffrn 1.476
_exptl_crystal_density_method 'not measured'
_exptl_crystal_description block
_exptl_crystal_F_000 1592
_exptl_crystal_size_max 0.42
_exptl_crystal_size_mid 0.29
_exptl_crystal_size_min 0.14
_refine_diff_density_max 2.059
_refine_diff_density_min -0.722
_refine_diff_density_rms 0.162
_refine_ls_extinction_method none
_refine_ls_goodness_of_fit_ref 0.962
_refine_ls_hydrogen_treatment none
_refine_ls_matrix_type full
_refine_ls_number_parameters 558
_refine_ls_number_reflns 6281
_refine_ls_number_restraints 0
_refine_ls_restrained_S_all 0.962
_refine_ls_R_factor_all 0.1706
_refine_ls_R_factor_gt 0.0942
_refine_ls_shift/su_max 0.001
_refine_ls_shift/su_mean 0.000
_refine_ls_structure_factor_coef Fsqd
_refine_ls_weighting_details 'calc w=1/[\s^2^(Fo^2^)+(0.1646P)^2^+0.0000P] where P=(Fo^2^+2Fc^2^)/3'
_refine_ls_weighting_scheme calc
_refine_ls_wR_factor_gt 0.2514
_refine_ls_wR_factor_ref 0.2935
_reflns_number_gt 2719
_reflns_number_total 6281
_reflns_threshold_expression >2sigma(I)
_cod_data_source_file c6dt00271d2.cif
_cod_data_source_block 141228e
_cod_depositor_comments
;
The following automatic conversions were performed:

'_symmetry_cell_setting' value 'Monoclinic' changed to 'monoclinic'
according to
/usr/data/users/saulius/crontab/automatic-downloads/rss-feeds/RSC/lib/dictionaries/cif_core.dic
dictionary named 'cif_core.dic' version 2.4.2 from 2011-04-26.

Automatic conversion script
Id: cif_fix_values 4268 2015-11-12 08:31:59Z antanas 

 Adding full bibliography for 7038188--7038189.cif.
;
_cod_original_sg_symbol_H-M P2(1)/n
_cod_database_code 7038189

loop_
_symmetry_equiv_pos_as_xyz
'x, y, z'
'-x+1/2, y+1/2, -z+1/2'
'-x, -y, -z'
'x-1/2, -y-1/2, z-1/2'

loop_
_atom_site_label
_atom_site_type_symbol
_atom_site_fract_x
_atom_site_fract_y
_atom_site_fract_z
_atom_site_U_iso_or_equiv
_atom_site_adp_type
_atom_site_occupancy
_atom_site_symmetry_multiplicity
_atom_site_calc_flag
_atom_site_refinement_flags
_atom_site_disorder_assembly
_atom_site_disorder_group
Cd1 Cd 0.5000 0.0000 0.0000 0.0688(5) Uani 1 2 d S . .
Cd2 Cd 0.57079(8) 0.22745(6) -0.05078(5) 0.0727(4) Uani 1 1 d . . .
N1 N 0.9246(13) -0.1443(9) 0.2477(7) 0.118(5) Uani 1 1 d . . .
N2 N 0.11(2) 0.480(19) 0.019(14) 0.1(3) Uani 0.50 1 d P A 1
N3 N 0.433(10) 0.501(3) -0.091(4) 0.123(17) Uani 0.70(3) 1 d P B 1
N4 N 0.737(3) 0.274(3) -0.199(2) 0.158(13) Uani 0.553(18) 1 d P B 1
N3' N 0.547(14) 0.525(7) -0.103(6) 0.12(4) Uani 0.30(3) 1 d P B 2
N4' N 0.850(6) 0.140(4) -0.124(2) 0.162(16) Uani 0.447(18) 1 d P B 2
O1 O 0.6483(7) 0.1054(6) 0.0175(4) 0.081(2) Uani 1 1 d . . .
O2 O 0.6919(9) 0.2453(6) 0.0518(5) 0.092(3) Uani 1 1 d . . .
O3 O 0.9837(10) -0.5285(8) 0.3960(5) 0.112(4) Uani 1 1 d . . .
O4 O 1.0065(9) -0.6630(7) 0.3551(5) 0.102(3) Uani 1 1 d . . .
O5 O 0.3734(9) 0.0990(7) 0.0100(6) 0.118(4) Uani 1 1 d . . .
O6 O 0.4055(9) 0.2436(7) -0.0130(5) 0.090(3) Uani 1 1 d . . .
O7 O 0.5460(17) 0.3811(9) -0.0770(6) 0.117(4) Uani 1 1 d . . .
O8 O 0.7422(13) 0.2452(13) -0.0930(9) 0.139(5) Uani 1 1 d . . .
C1 C 0.85(4) -0.11(5) 0.19(4) 0.10(6) Uani 0.59(13) 1 d P B 1
C2 C 0.791(8) -0.172(4) 0.152(3) 0.104(18) Uani 0.59(13) 1 d P B 1
H2 H 0.7420 -0.1511 0.1151 0.125 Uiso 0.59(13) 1 calc PR B 1
C3 C 0.804(9) -0.266(3) 0.163(2) 0.10(2) Uani 0.59(13) 1 d P B 1
H3 H 0.7611 -0.3077 0.1349 0.123 Uiso 0.59(13) 1 calc PR B 1
C4 C 0.878(8) -0.299(8) 0.217(6) 0.10(2) Uani 0.59(13) 1 d P B 1
C1' C 0.88(6) -0.11(8) 0.19(5) 0.10(9) Uani 0.41(13) 1 d P B 2
C2' C 0.857(11) -0.172(6) 0.138(5) 0.11(3) Uani 0.41(13) 1 d P B 2
H2' H 0.8245 -0.1514 0.0971 0.131 Uiso 0.41(13) 1 calc PR B 2
C3' C 0.882(12) -0.265(4) 0.147(4) 0.11(3) Uani 0.41(13) 1 d P B 2
H3' H 0.8672 -0.3054 0.1118 0.131 Uiso 0.41(13) 1 calc PR B 2
C4' C 0.928(11) -0.298(11) 0.207(8) 0.10(3) Uani 0.41(13) 1 d P B 2
C5 C 0.9434(16) -0.2370(11) 0.2584(9) 0.114(6) Uani 1 1 d . B .
H5 H 0.9983 -0.2578 0.2928 0.137 Uiso 1 1 calc R C 1
C6 C 0.6995(12) 0.1593(10) 0.0601(7) 0.080(4) Uani 1 1 d . . .
C7 C 0.7703(11) 0.1235(9) 0.1193(7) 0.082(4) Uani 1 1 d . B .
C8 C 0.7843(12) 0.0283(9) 0.1276(7) 0.089(4) Uani 1 1 d . . .
H8 H 0.7503 -0.0115 0.0950 0.107 Uiso 1 1 calc R B .
C9 C 0.8504(14) -0.0085(9) 0.1858(8) 0.094(5) Uani 1 1 d . B .
C10 C 0.8944(14) 0.0512(10) 0.2317(8) 0.103(5) Uani 1 1 d . . .
H10 H 0.9391 0.0279 0.2692 0.123 Uiso 1 1 calc R B .
C11 C 0.8779(13) 0.1480(10) 0.2272(7) 0.093(5) Uani 1 1 d . B .
H11 H 0.9084 0.1868 0.2611 0.112 Uiso 1 1 calc R . .
C12 C 0.8168(13) 0.1816(10) 0.1723(7) 0.091(4) Uani 1 1 d . . .
H12 H 0.8043 0.2448 0.1686 0.110 Uiso 1 1 calc R B .
C13 C 0.9874(14) -0.5790(12) 0.3514(8) 0.095(5) Uani 1 1 d . . .
C14 C 0.9663(14) -0.5337(10) 0.2865(7) 0.094(4) Uani 1 1 d . . .
C15 C 0.9456(14) -0.4402(10) 0.2776(7) 0.098(5) Uani 1 1 d . B .
H15 H 0.9425 -0.4038 0.3136 0.118 Uiso 1 1 calc R . .
C16 C 0.9300(17) -0.4007(11) 0.2206(8) 0.115(6) Uani 1 1 d . . .
C17 C 0.9356(19) -0.4479(13) 0.1683(9) 0.139(7) Uani 1 1 d . B .
H17 H 0.9344 -0.4180 0.1292 0.167 Uiso 1 1 calc R . .
C18 C 0.9438(19) -0.5464(13) 0.1725(9) 0.134(7) Uani 1 1 d . . .
H18 H 0.9292 -0.5836 0.1360 0.161 Uiso 1 1 calc R B .
C19 C 0.9749(17) -0.5835(12) 0.2343(8) 0.122(6) Uani 1 1 d . B .
H19 H 1.0020 -0.6437 0.2393 0.146 Uiso 1 1 calc R . .
C20 C 0.0375(17) 0.4105(14) 0.0128(10) 0.110(6) Uani 1 1 d . . .
C21 C 0.11(3) 0.48(2) 0.019(17) 0.1(4) Uani 0.50 1 d P A 2
H21 H 0.1889 0.4686 0.0337 0.138 Uiso 0.50 1 calc PR A 2
C22 C 0.0758(14) 0.5732(12) 0.0057(8) 0.111(6) Uani 1 1 d . . .
H22 H 0.1291 0.6209 0.0094 0.133 Uiso 1 1 calc R A 1
C23 C 0.3512(14) 0.1834(11) 0.0059(8) 0.091(5) Uani 1 1 d . . .
C24 C 0.2371(15) 0.2057(11) 0.0221(9) 0.105(5) Uani 1 1 d . A .
C25 C 0.1925(13) 0.2941(10) 0.0115(8) 0.097(5) Uani 1 1 d . . .
H25 H 0.2364 0.3389 -0.0041 0.117 Uiso 1 1 calc R A .
C26 C 0.0832(16) 0.3182(13) 0.0236(9) 0.113(6) Uani 1 1 d . A .
C27 C 0.0159(17) 0.2484(14) 0.0457(10) 0.125(7) Uani 1 1 d . . .
H27 H -0.0577 0.2629 0.0523 0.150 Uiso 1 1 calc R A .
C28 C 0.0549(17) 0.1622(15) 0.0574(11) 0.140(7) Uani 1 1 d . A .
H28 H 0.0100 0.1175 0.0725 0.168 Uiso 1 1 calc R . .
C29 C 0.1724(16) 0.1398(13) 0.0455(10) 0.126(6) Uani 1 1 d . . .
H29 H 0.2020 0.0808 0.0541 0.151 Uiso 1 1 calc R A .
C30 C 0.447(3) 0.411(2) -0.0838(12) 0.112(10) Uani 0.70(3) 1 d P B 1
H30 H 0.3852 0.3713 -0.0837 0.134 Uiso 0.70(3) 1 calc PR B 1
C31 C 0.529(9) 0.566(4) -0.090(3) 0.125(18) Uani 0.70(3) 1 d P B 1
H31A H 0.5744 0.5670 -0.0470 0.188 Uiso 0.70(3) 1 calc PR B 1
H31B H 0.4984 0.6265 -0.1007 0.188 Uiso 0.70(3) 1 calc PR B 1
H31C H 0.5753 0.5470 -0.1199 0.188 Uiso 0.70(3) 1 calc PR B 1
C32 C 0.320(4) 0.545(2) -0.0970(16) 0.148(14) Uani 0.70(3) 1 d P B 1
H32A H 0.2704 0.5223 -0.1351 0.222 Uiso 0.70(3) 1 calc PR B 1
H32B H 0.3282 0.6102 -0.0999 0.222 Uiso 0.70(3) 1 calc PR B 1
H32C H 0.2877 0.5297 -0.0598 0.222 Uiso 0.70(3) 1 calc PR B 1
C33 C 0.749(4) 0.219(5) -0.149(3) 0.142(15) Uani 0.553(18) 1 d P B 1
H33 H 0.7640 0.1574 -0.1547 0.171 Uiso 0.553(18) 1 calc PR B 1
C34 C 0.745(4) 0.242(3) -0.265(3) 0.19(2) Uani 0.553(18) 1 d P B 1
H34D H 0.7896 0.1867 -0.2619 0.278 Uiso 0.553(18) 1 calc PR B 1
H34E H 0.7820 0.2891 -0.2860 0.278 Uiso 0.553(18) 1 calc PR B 1
H34F H 0.6695 0.2310 -0.2888 0.278 Uiso 0.553(18) 1 calc PR B 1
C35 C 0.714(3) 0.374(3) -0.200(2) 0.180(18) Uani 0.553(18) 1 d P B 1
H35A H 0.6402 0.3849 -0.1880 0.271 Uiso 0.553(18) 1 calc PR B 1
H35B H 0.7140 0.3979 -0.2420 0.271 Uiso 0.553(18) 1 calc PR B 1
H35C H 0.7725 0.4043 -0.1691 0.271 Uiso 0.553(18) 1 calc PR B 1
C30' C 0.600(7) 0.444(6) -0.096(3) 0.12(3) Uani 0.30(3) 1 d P B 2
H30' H 0.6730 0.4350 -0.1060 0.144 Uiso 0.30(3) 1 calc PR B 2
C31' C 0.43(3) 0.541(12) -0.091(10) 0.13(5) Uani 0.30(3) 1 d P B 2
H31D H 0.3750 0.5175 -0.1260 0.188 Uiso 0.30(3) 1 calc PR B 2
H31E H 0.4186 0.6064 -0.0866 0.188 Uiso 0.30(3) 1 calc PR B 2
H31F H 0.4211 0.5109 -0.0515 0.188 Uiso 0.30(3) 1 calc PR B 2
C32' C 0.601(7) 0.603(5) -0.130(4) 0.13(3) Uani 0.30(3) 1 d P B 2
H32D H 0.6204 0.6498 -0.0973 0.200 Uiso 0.30(3) 1 calc PR B 2
H32E H 0.5493 0.6278 -0.1660 0.200 Uiso 0.30(3) 1 calc PR B 2
H32F H 0.6702 0.5823 -0.1433 0.200 Uiso 0.30(3) 1 calc PR B 2
C33' C 0.751(6) 0.165(4) -0.110(3) 0.123(16) Uani 0.447(18) 1 d P B 2
H33' H 0.6903 0.1232 -0.1119 0.148 Uiso 0.447(18) 1 calc PR B 2
C34' C 0.862(5) 0.044(5) -0.145(3) 0.19(2) Uani 0.447(18) 1 d P B 2
H34A H 0.7932 0.0103 -0.1430 0.289 Uiso 0.447(18) 1 calc PR B 2
H34B H 0.9263 0.0156 -0.1178 0.289 Uiso 0.447(18) 1 calc PR B 2
H34C H 0.8748 0.0441 -0.1890 0.289 Uiso 0.447(18) 1 calc PR B 2
C35' C 0.947(5) 0.203(4) -0.121(3) 0.18(2) Uani 0.447(18) 1 d P B 2
H35D H 0.9194 0.2657 -0.1233 0.271 Uiso 0.447(18) 1 calc PR B 2
H35E H 0.9860 0.1916 -0.1562 0.271 Uiso 0.447(18) 1 calc PR B 2
H35F H 0.9998 0.1946 -0.0809 0.271 Uiso 0.447(18) 1 calc PR B 2

loop_
_atom_site_aniso_label
_atom_site_aniso_U_11
_atom_site_aniso_U_22
_atom_site_aniso_U_33
_atom_site_aniso_U_23
_atom_site_aniso_U_13
_atom_site_aniso_U_12
Cd1 0.0830(9) 0.0463(7) 0.0732(9) -0.0021(6) 0.0041(7) 0.0147(6)
Cd2 0.0901(8) 0.0440(5) 0.0779(7) -0.0032(4) -0.0002(5) 0.0098(4)
N1 0.140(12) 0.085(9) 0.108(11) 0.004(8) -0.030(10) 0.008(8)
N2 0.1(4) 0.1(7) 0.1(7) 0.0(5) 0.0(5) 0.0(4)
N3 0.16(4) 0.09(3) 0.10(2) -0.01(3) 0.00(2) 0.02(4)
N4 0.16(3) 0.15(3) 0.15(4) 0.00(3) 0.00(3) -0.01(2)
N3' 0.16(8) 0.09(7) 0.11(6) -0.01(5) -0.02(5) 0.02(7)
N4' 0.16(5) 0.15(4) 0.17(4) 0.00(3) 0.01(4) 0.00(4)
O1 0.091(6) 0.059(5) 0.085(6) -0.003(5) -0.004(5) 0.006(5)
O2 0.109(7) 0.062(6) 0.095(7) -0.003(5) -0.008(6) 0.008(5)
O3 0.143(10) 0.097(8) 0.088(8) -0.009(7) 0.002(7) -0.029(7)
O4 0.129(8) 0.084(7) 0.086(7) -0.010(6) -0.001(6) -0.001(6)
O5 0.113(8) 0.077(7) 0.166(11) 0.002(7) 0.034(8) 0.033(6)
O6 0.090(7) 0.071(6) 0.109(8) -0.005(6) 0.021(6) 0.024(5)
O7 0.140(12) 0.087(9) 0.112(9) 0.004(7) -0.010(9) 0.007(10)
O8 0.140(12) 0.135(14) 0.135(14) -0.029(9) 0.007(10) -0.011(9)
C1 0.12(16) 0.08(5) 0.09(11) 0.00(6) -0.02(12) 0.01(13)
C2 0.13(5) 0.08(2) 0.09(3) 0.007(19) -0.02(3) 0.00(3)
C3 0.12(5) 0.08(2) 0.09(2) 0.007(16) -0.02(3) 0.01(2)
C4 0.12(6) 0.08(2) 0.10(4) 0.01(2) -0.02(5) 0.01(4)
C1' 0.1(2) 0.08(6) 0.09(19) 0.01(10) -0.02(16) 0.01(18)
C2' 0.13(7) 0.08(4) 0.10(5) 0.01(3) -0.02(5) 0.01(4)
C3' 0.13(7) 0.08(3) 0.10(4) 0.01(3) -0.02(5) 0.01(4)
C4' 0.12(8) 0.07(3) 0.09(5) 0.01(3) -0.02(6) 0.01(6)
C5 0.135(15) 0.086(11) 0.102(13) 0.007(10) -0.028(12) 0.008(11)
C6 0.086(10) 0.061(8) 0.088(10) -0.001(8) 0.004(8) 0.007(7)
C7 0.088(9) 0.062(8) 0.083(9) 0.000(7) -0.015(8) 0.007(7)
C8 0.096(10) 0.066(9) 0.093(11) -0.001(8) -0.015(9) 0.002(7)
C9 0.112(12) 0.066(9) 0.088(11) 0.009(8) -0.020(10) -0.002(8)
C10 0.118(12) 0.078(10) 0.095(11) 0.008(9) -0.027(10) 0.008(9)
C11 0.105(11) 0.072(9) 0.090(11) 0.001(8) -0.015(9) -0.013(8)
C12 0.102(11) 0.061(8) 0.101(11) 0.003(8) -0.011(9) 0.003(8)
C13 0.121(13) 0.077(11) 0.079(11) 0.004(9) 0.002(10) -0.015(9)
C14 0.146(14) 0.072(9) 0.058(9) -0.002(8) 0.000(9) -0.007(9)
C15 0.144(13) 0.075(10) 0.067(10) 0.000(8) -0.004(9) -0.018(9)
C16 0.184(18) 0.079(11) 0.072(10) 0.005(9) -0.004(11) -0.012(11)
C17 0.22(2) 0.096(13) 0.090(13) -0.017(11) 0.003(14) -0.020(14)
C18 0.21(2) 0.095(13) 0.085(12) -0.003(10) 0.004(13) -0.022(14)
C19 0.185(18) 0.090(11) 0.084(12) -0.016(10) 0.005(12) -0.015(11)
C20 0.103(14) 0.093(13) 0.141(16) 0.001(12) 0.044(12) 0.044(12)
C21 0.1(5) 0.1(9) 0.1(9) 0.0(7) 0.0(6) 0.0(5)
C22 0.093(12) 0.104(13) 0.141(15) -0.003(11) 0.038(11) 0.051(10)
C23 0.099(12) 0.057(9) 0.116(13) -0.008(9) 0.017(10) 0.032(9)
C24 0.105(12) 0.077(10) 0.141(16) 0.011(10) 0.047(12) 0.026(9)
C25 0.093(11) 0.077(10) 0.129(14) 0.004(9) 0.040(10) 0.038(8)
C26 0.107(13) 0.097(12) 0.143(16) 0.012(11) 0.040(12) 0.037(11)
C27 0.108(13) 0.106(14) 0.167(19) 0.009(13) 0.045(14) 0.042(12)
C28 0.130(16) 0.113(16) 0.18(2) 0.020(14) 0.047(15) 0.018(13)
C29 0.117(14) 0.097(13) 0.169(18) 0.011(12) 0.040(14) 0.032(11)
C30 0.14(3) 0.08(2) 0.104(19) 0.001(14) -0.001(18) 0.013(18)
C31 0.16(5) 0.11(4) 0.09(3) 0.00(3) -0.02(3) 0.01(4)
C32 0.17(4) 0.11(2) 0.15(3) 0.020(19) -0.01(3) 0.03(2)
C33 0.15(4) 0.13(4) 0.14(4) 0.01(4) 0.00(4) -0.01(3)
C34 0.17(4) 0.19(5) 0.18(5) -0.03(4) -0.01(4) -0.02(3)
C35 0.17(4) 0.17(5) 0.19(4) -0.01(4) -0.01(3) 0.01(3)
C30' 0.15(6) 0.09(5) 0.11(5) 0.00(4) -0.01(4) 0.01(5)
C31' 0.16(12) 0.10(11) 0.11(7) 0.00(10) -0.01(8) 0.02(15)
C32' 0.16(6) 0.10(5) 0.13(6) 0.00(4) -0.01(5) 0.01(4)
C33' 0.13(5) 0.11(4) 0.12(4) 0.00(4) 0.00(4) 0.00(3)
C34' 0.20(6) 0.17(6) 0.19(6) 0.01(5) 0.00(5) 0.01(5)
C35' 0.17(5) 0.18(5) 0.18(6) -0.02(4) -0.02(4) 0.00(4)

loop_
_atom_type_symbol
_atom_type_description
_atom_type_scat_dispersion_real
_atom_type_scat_dispersion_imag
_atom_type_scat_source
C C 0.0033 0.0016 'International Tables Vol C Tables 4.2.6.8 and 6.1.1.4'
H H 0.0000 0.0000 'International Tables Vol C Tables 4.2.6.8 and 6.1.1.4'
N N 0.0061 0.0033 'International Tables Vol C Tables 4.2.6.8 and 6.1.1.4'
O O 0.0106 0.0060 'International Tables Vol C Tables 4.2.6.8 and 6.1.1.4'
Cd Cd -0.8075 1.2024 'International Tables Vol C Tables 4.2.6.8 and 6.1.1.4'

loop_
_geom_angle_atom_site_label_1
_geom_angle_atom_site_label_2
_geom_angle_atom_site_label_3
_geom_angle
_geom_angle_site_symmetry_1
_geom_angle_site_symmetry_3
O5 Cd1 O5 180.0(7) 3_655 .
O5 Cd1 O3 87.8(4) 3_655 4
O5 Cd1 O3 92.2(4) . 4
O5 Cd1 O3 92.2(4) 3_655 2_655
O5 Cd1 O3 87.8(4) . 2_655
O3 Cd1 O3 180.0(9) 4 2_655
O5 Cd1 O1 93.8(4) 3_655 3_655
O5 Cd1 O1 86.2(4) . 3_655
O3 Cd1 O1 92.3(4) 4 3_655
O3 Cd1 O1 87.7(4) 2_655 3_655
O5 Cd1 O1 86.2(4) 3_655 .
O5 Cd1 O1 93.8(4) . .
O3 Cd1 O1 87.7(4) 4 .
O3 Cd1 O1 92.3(4) 2_655 .
O1 Cd1 O1 180.0(4) 3_655 .
O4 Cd2 O6 100.7(4) 4 .
O4 Cd2 O7 100.7(4) 4 .
O6 Cd2 O7 84.5(6) . .
O4 Cd2 O1 105.3(3) 4 .
O6 Cd2 O1 97.3(3) . .
O7 Cd2 O1 153.1(4) . .
O4 Cd2 O8 83.4(5) 4 .
O6 Cd2 O8 167.7(5) . .
O7 Cd2 O8 83.4(7) . .
O1 Cd2 O8 92.8(5) . .
O4 Cd2 O2 156.6(4) 4 .
O6 Cd2 O2 94.7(4) . .
O7 Cd2 O2 98.2(4) . .
O1 Cd2 O2 54.9(3) . .
O8 Cd2 O2 85.2(5) . .
O4 Cd2 C6 131.7(4) 4 .
O6 Cd2 C6 96.7(4) . .
O7 Cd2 C6 125.6(5) . .
O1 Cd2 C6 27.4(3) . .
O8 Cd2 C6 88.9(6) . .
O2 Cd2 C6 27.5(3) . .
C1 N1 C1' 15(10) . .
C1 N1 C5 122(10) . .
C1' N1 C5 122(10) . .
C20 N2 C22 123(10) . .
C30 N3 C31 124(9) . .
C30 N3 C32 122(7) . .
C31 N3 C32 114(5) . .
C33 N4 C35 127(5) . .
C33 N4 C34 123(5) . .
C35 N4 C34 110(4) . .
C30' N3' C31' 125(10) . .
C30' N3' C32' 119(10) . .
C31' N3' C32' 116(10) . .
C33' N4' C35' 123(5) . .
C33' N4' C34' 118(6) . .
C35' N4' C34' 119(6) . .
C6 O1 Cd1 141.1(9) . .
C6 O1 Cd2 93.0(8) . .
Cd1 O1 Cd2 101.6(3) . .
C6 O2 Cd2 92.0(8) . .
C13 O3 Cd1 152.4(11) . 2_645
C13 O4 Cd2 120.2(10) . 4_656
C23 O5 Cd1 143.2(11) . .
C23 O6 Cd2 126.6(9) . .
C30' O7 C30 104(4) . .
C30' O7 Cd2 138(4) . .
C30 O7 Cd2 116.2(19) . .
C33' O8 C33 55(3) . .
C33' O8 Cd2 97(3) . .
C33 O8 Cd2 122(3) . .
C1 C2 H2 120.3 . .
C3 C2 H2 120.3 . .
C4 C3 C2 121(6) . .
C4 C3 H3 119.6 . .
C2 C3 H3 119.6 . .
C3 C4 C5 120(8) . .
C3 C4 C16 123(8) . .
C5 C4 C16 114(7) . .
N1 C1' C2' 117(10) . .
C1' C2' C3' 122(10) . .
C1' C2' H2' 118.9 . .
C3' C2' H2' 118.9 . .
C4' C3' C2' 120(9) . .
C4' C3' H3' 120.1 . .
C2' C3' H3' 120.1 . .
C3' C4' C5 119(10) . .
C3' C4' C16 120(10) . .
C5 C4' C16 119(10) . .
N1 C5 C4' 120(7) . .
N1 C5 C4 118(5) . .
C4' C5 C4 27(6) . .
N1 C5 H5 120.9 . .
C4' C5 H5 112.1 . .
C4 C5 H5 120.9 . .
O1 C6 O2 120.2(13) . .
O1 C6 C7 120.8(12) . .
O2 C6 C7 119.0(13) . .
O1 C6 Cd2 59.6(7) . .
O2 C6 Cd2 60.6(7) . .
C7 C6 Cd2 179.0(11) . .
C8 C7 C12 117.8(12) . .
C8 C7 C6 119.5(12) . .
C12 C7 C6 122.4(12) . .
C7 C8 C9 120.6(13) . .
C7 C8 H8 119.7 . .
C9 C8 H8 119.7 . .
C10 C9 C8 117.4(13) . .
C1 C9 C1' 14(10) . .
C9 C10 C11 124.4(14) . .
C9 C10 H10 117.8 . .
C11 C10 H10 117.8 . .
C12 C11 C10 117.7(14) . .
C12 C11 H11 121.2 . .
C10 C11 H11 121.2 . .
C11 C12 C7 122.1(13) . .
C11 C12 H12 118.9 . .
C7 C12 H12 118.9 . .
O3 C13 O4 125.7(15) . .
O3 C13 C14 115.2(15) . .
O4 C13 C14 119.1(16) . .
C19 C14 C15 117.2(14) . .
C19 C14 C13 119.4(15) . .
C15 C14 C13 123.2(14) . .
C16 C15 C14 122.8(15) . .
C16 C15 H15 118.6 . .
C14 C15 H15 118.6 . .
C17 C16 C15 121.5(17) . .
C17 C16 C4' 111(7) . .
C15 C16 C4' 126(7) . .
C17 C16 C4 121(5) . .
C15 C16 C4 116(5) . .
C4' C16 C4 24(5) . .
C16 C17 C18 118.9(18) . .
C16 C17 H17 120.6 . .
C18 C17 H17 120.6 . .
C19 C18 C17 116.4(16) . .
C19 C18 H18 121.8 . .
C17 C18 H18 121.8 . .
C14 C19 C18 121.0(17) . .
C14 C19 H19 119.5 . .
C18 C19 H19 119.5 . .
N2 C20 C21 0(10) . .
N2 C20 C22 120(10) . 3_565
C21 C20 C22 120(10) . 3_565
N2 C20 C26 118(10) . .
C21 C20 C26 118(10) . .
C22 C20 C26 122(2) 3_565 .
C20 C21 C22 123(10) . .
C20 C21 H21 118.7 . .
C22 C21 H21 118.7 . .
C20 C22 C21 118(10) 3_565 .
C20 C22 N2 118(10) 3_565 .
C21 C22 N2 0(10) . .
C20 C22 H22 121.2 3_565 .
C21 C22 H22 121.0 . .
N2 C22 H22 121.2 . .
O6 C23 O5 128.2(15) . .
O6 C23 C24 119.0(13) . .
O5 C23 C24 112.6(16) . .
C29 C24 C25 118.7(15) . .
C29 C24 C23 121.5(15) . .
C25 C24 C23 119.8(15) . .
C24 C25 C26 122.3(16) . .
C24 C25 H25 118.8 . .
C26 C25 H25 118.8 . .
C25 C26 C27 118.2(15) . .
C25 C26 C20 122.1(18) . .
C27 C26 C20 119.8(17) . .
C28 C27 C26 122.1(17) . .
C28 C27 H27 119.0 . .
C26 C27 H27 119.0 . .
C27 C28 C29 118.1(18) . .
C27 C28 H28 120.9 . .
C29 C28 H28 120.9 . .
C24 C29 C28 120.5(16) . .
C24 C29 H29 119.7 . .
C28 C29 H29 119.7 . .
O7 C30 N3 117(5) . .
O7 C30 H30 121.5 . .
N3 C30 H30 121.5 . .
O8 C33 N4 124(6) . .
O8 C33 H33 118.0 . .
N4 C33 H33 118.0 . .
O7 C30' N3' 115(10) . .
O7 C30' H30' 122.6 . .
N3' C30' H30' 122.6 . .
N3' C31' H31D 109.5 . .
N3' C31' H31E 109.5 . .
H31D C31' H31E 109.5 . .
N3' C31' H31F 109.5 . .
H31D C31' H31F 109.5 . .
H31E C31' H31F 109.5 . .
N3' C32' H32D 109.5 . .
N3' C32' H32E 109.5 . .
H32D C32' H32E 109.5 . .
N3' C32' H32F 109.5 . .
H32D C32' H32F 109.5 . .
H32E C32' H32F 109.5 . .
O8 C33' N4' 117(5) . .
O8 C33' H33' 121.5 . .
N4' C33' H33' 121.5 . .
N4' C34' H34A 109.5 . .
N4' C34' H34B 109.5 . .
H34A C34' H34B 109.5 . .
N4' C34' H34C 109.5 . .
H34A C34' H34C 109.5 . .
H34B C34' H34C 109.5 . .
N4' C35' H35D 109.5 . .
N4' C35' H35E 109.5 . .
H35D C35' H35E 109.5 . .
N4' C35' H35F 109.5 . .
H35D C35' H35F 109.5 . .
H35E C35' H35F 109.5 . .

loop_
_geom_bond_atom_site_label_1
_geom_bond_atom_site_label_2
_geom_bond_distance
_geom_bond_site_symmetry_2
Cd1 O5 2.114(9) 3_655
Cd1 O5 2.114(9) .
Cd1 O3 2.206(12) 4
Cd1 O3 2.206(12) 2_655
Cd1 O1 2.304(9) 3_655
Cd1 O1 2.304(9) .
Cd2 O4 2.200(10) 4
Cd2 O6 2.257(10) .
Cd2 O7 2.301(13) .
Cd2 O1 2.358(8) .
Cd2 O8 2.375(17) .
Cd2 O2 2.379(9) .
Cd2 C6 2.730(14) .
N1 C1 1.4(7) .
N1 C1' 1.4(11) .
N1 C5 1.375(18) .
N2 C20 1.3(3) .
N2 C22 1.4(3) .
N3 C30 1.33(5) .
N3 C31 1.47(15) .
N3 C32 1.47(10) .
N4 C33 1.31(6) .
N4 C35 1.47(5) .
N4 C34 1.49(5) .
N3' C30' 1.33(12) .
N3' C31' 1.5(4) .
N3' C32' 1.47(18) .
N4' C33' 1.32(7) .
N4' C35' 1.47(7) .
N4' C34' 1.47(7) .
O1 C6 1.259(15) .
O2 C6 1.261(14) .
O3 C13 1.199(17) .
O3 Cd1 2.206(12) 2_645
O4 C13 1.239(17) .
O4 Cd2 2.200(10) 4_656
O5 C23 1.252(16) .
O6 C23 1.195(17) .
O7 C30' 1.22(9) .
O7 C30 1.23(3) .
O8 C33' 1.23(6) .
O8 C33 1.25(6) .
C1 C2 1.4(8) .
C1 C9 1.5(8) .
C2 C3 1.38(6) .
C2 H2 0.9300 .
C3 C4 1.38(11) .
C3 H3 0.9300 .
C4 C5 1.39(11) .
C4 C16 1.60(11) .
C1' C2' 1.4(12) .
C1' C9 1.5(11) .
C2' C3' 1.38(9) .
C2' H2' 0.9300 .
C3' C4' 1.38(18) .
C3' H3' 0.9300 .
C4' C5 1.38(17) .
C4' C16 1.52(16) .
C5 H5 0.9300 .
C6 C7 1.464(17) .
C7 C8 1.397(17) .
C7 C12 1.428(18) .
C8 C9 1.433(18) .
C8 H8 0.9300 .
C9 C10 1.331(19) .
C10 C11 1.419(19) .
C10 H10 0.9300 .
C11 C12 1.337(18) .
C11 H11 0.9300 .
C12 H12 0.9300 .
C13 C14 1.498(19) .
C14 C19 1.34(2) .
C14 C15 1.385(19) .
C15 C16 1.316(19) .
C15 H15 0.9300 .
C16 C17 1.31(2) .
C17 C18 1.43(2) .
C17 H17 0.9300 .
C18 C19 1.40(2) .
C18 H18 0.9300 .
C19 H19 0.9300 .
C20 C21 1.3(4) .
C20 C22 1.35(2) 3_565
C20 C26 1.45(2) .
C21 C22 1.4(3) .
C21 H21 0.9300 .
C22 C20 1.35(2) 3_565
C22 H22 0.9300 .
C23 C24 1.49(2) .
C24 C29 1.37(2) .
C24 C25 1.389(19) .
C25 C26 1.41(2) .
C25 H25 0.9300 .
C26 C27 1.42(3) .
C27 C28 1.34(2) .
C27 H27 0.9300 .
C28 C29 1.49(2) .
C28 H28 0.9300 .
C29 H29 0.9300 .
C30 H30 0.9300 .
C31 H31A 0.9600 .
C31 H31B 0.9600 .
C31 H31C 0.9600 .
C32 H32A 0.9600 .
C32 H32B 0.9600 .
C32 H32C 0.9600 .
C33 H33 0.9300 .
C34 H34D 0.9600 .
C34 H34E 0.9600 .
C34 H34F 0.9600 .
C35 H35A 0.9600 .
C35 H35B 0.9600 .
C35 H35C 0.9600 .
C30' H30' 0.9300 .
C31' H31D 0.9600 .
C31' H31E 0.9600 .
C31' H31F 0.9600 .
C32' H32D 0.9600 .
C32' H32E 0.9600 .
C32' H32F 0.9600 .
C33' H33' 0.9300 .
C34' H34A 0.9600 .
C34' H34B 0.9600 .
C34' H34C 0.9600 .
C35' H35D 0.9600 .
C35' H35E 0.9600 .
C35' H35F 0.9600 .
